data_7044965
loop_
_publ_author_name
'Blackaby, William J. M.'
'Sabater, Sara'
'Poulten, Rebecca C.'
'Page, Michael J.'
'Folli, Andrea'
'Krewald, Vera'
'Mahon, Mary F.'
'Murphy, Damien M.'
'Richards, Emma'
'Whittlesey, Michael K.'

_publ_section_title
;
 Mono- and dinuclear Ni(i) products formed upon bromide abstraction from
 the Ni(i) ring-expanded NHC complex [Ni(6-Mes)(PPh<sub>3</sub>)Br].
;
_journal_issue 3
_journal_name_full 'Dalton transactions (Cambridge, England : 2003)'
_journal_page_first 769
_journal_page_last 782
_journal_paper_doi 10.1039/c7dt04187j
_journal_volume 47
_journal_year 2018
_chemical_formula_moiety 'C80 H86 Br N4 Ni2 P2, C32 H12 B F24, C4 H10 O'
_chemical_formula_sum 'C116 H108 B Br F24 N4 Ni2 O P2'
_chemical_formula_weight 2300.14
_space_group_crystal_system triclinic
_space_group_IT_number 2
_space_group_name_Hall '-P 1'
_space_group_name_H-M_alt 'P -1'
_symmetry_space_group_name_Hall '-P 1'
_symmetry_space_group_name_H-M 'P -1'
_atom_sites_solution_hydrogens geom
_atom_sites_solution_primary iterative
_audit_creation_date 2017-09-29
_audit_creation_method
;
Olex2 1.2
(compiled 2017.08.10 svn.r3458 for OlexSys, GUI svn.r5381)
;
_audit_update_record
;
2017-10-07 deposited with the CCDC.
2017-12-04 downloaded from the CCDC.
;
_cell_angle_alpha 75.082(2)
_cell_angle_beta 84.432(2)
_cell_angle_gamma 87.444(2)
_cell_formula_units_Z 2
_cell_length_a 12.9050(4)
_cell_length_b 17.3278(5)
_cell_length_c 25.2732(6)
_cell_measurement_reflns_used 9951
_cell_measurement_temperature 150.00(10)
_cell_measurement_theta_max 27.9860
_cell_measurement_theta_min 3.5260
_cell_volume 5434.1(3)
_computing_cell_refinement 'CrysAlisPro 1.171.38.46 (Rigaku OD, 2015)'
_computing_data_collection 'CrysAlisPro 1.171.38.46 (Rigaku OD, 2015)'
_computing_data_reduction 'CrysAlisPro 1.171.38.46 (Rigaku OD, 2015)'
_computing_molecular_graphics 'Olex2 (Dolomanov et al., 2009)'
_computing_publication_material 'Olex2 (Dolomanov et al., 2009)'
_computing_structure_refinement 'ShelXL (Sheldrick, 2015)'
_computing_structure_solution 'ShelXS (Sheldrick, 2008)'
_diffrn_ambient_environment N~2~
_diffrn_ambient_temperature 150.00(10)
_diffrn_detector 'CCD plate'
_diffrn_detector_area_resol_mean 16.1468
_diffrn_detector_type EosS2
_diffrn_measured_fraction_theta_full 0.997
_diffrn_measured_fraction_theta_max 0.963
_diffrn_measurement_device 'four-circle diffractometer'
_diffrn_measurement_device_type 'New Xcalibur, EosS2'
_diffrn_measurement_method '\w scans'
_diffrn_radiation_monochromator graphite
_diffrn_radiation_probe x-ray
_diffrn_radiation_type MoK\a
_diffrn_radiation_wavelength 0.71073
_diffrn_reflns_av_R_equivalents 0.0376
_diffrn_reflns_av_unetI/netI 0.0887
_diffrn_reflns_Laue_measured_fraction_full 0.997
_diffrn_reflns_Laue_measured_fraction_max 0.963
_diffrn_reflns_limit_h_max 16
_diffrn_reflns_limit_h_min -16
_diffrn_reflns_limit_k_max 17
_diffrn_reflns_limit_k_min -22
_diffrn_reflns_limit_l_max 32
_diffrn_reflns_limit_l_min -32
_diffrn_reflns_number 46948
_diffrn_reflns_point_group_measured_fraction_full 0.997
_diffrn_reflns_point_group_measured_fraction_max 0.963
_diffrn_reflns_theta_full 25.242
_diffrn_reflns_theta_max 27.484
_diffrn_reflns_theta_min 3.454
_diffrn_source 'fine-focus sealed X-ray tube'
_diffrn_source_type 'Enhance (Mo) X-ray Source'
_exptl_absorpt_coefficient_mu 0.836
_exptl_absorpt_correction_T_max 1.00000
_exptl_absorpt_correction_T_min 0.79631
_exptl_absorpt_correction_type multi-scan
_exptl_absorpt_process_details
;
CrysAlisPro 1.171.38.46 (Rigaku Oxford Diffraction, 2015)
Empirical absorption correction using spherical harmonics,
 implemented in SCALE3 ABSPACK scaling algorithm.
;
_exptl_crystal_colour orange
_exptl_crystal_colour_primary orange
_exptl_crystal_density_diffrn 1.406
_exptl_crystal_description block
_exptl_crystal_F_000 2364
_exptl_crystal_size_max 0.845
_exptl_crystal_size_mid 0.77
_exptl_crystal_size_min 0.563
_refine_diff_density_max 1.192
_refine_diff_density_min -0.933
_refine_diff_density_rms 0.086
_refine_ls_extinction_method none
_refine_ls_goodness_of_fit_ref 1.023
_refine_ls_hydrogen_treatment constr
_refine_ls_matrix_type full
_refine_ls_number_parameters 1365
_refine_ls_number_reflns 24033
_refine_ls_number_restraints 121
_refine_ls_restrained_S_all 1.031
_refine_ls_R_factor_all 0.1297
_refine_ls_R_factor_gt 0.0635
_refine_ls_shift/su_max 0.001
_refine_ls_shift/su_mean 0.000
_refine_ls_structure_factor_coef Fsqd
_refine_ls_weighting_details 'w=1/[\s^2^(Fo^2^)+(0.0628P)^2^+8.5480P] where P=(Fo^2^+2Fc^2^)/3'
_refine_ls_weighting_scheme calc
_refine_ls_wR_factor_gt 0.1396
_refine_ls_wR_factor_ref 0.1745
_reflns_Friedel_coverage 0.000
_reflns_number_gt 13860
_reflns_number_total 24033
_reflns_threshold_expression 'I > 2\s(I)'
_cod_data_source_file c7dt04187j2.cif
_cod_data_source_block e17mkw42
_cod_depositor_comments 'Adding full bibliography for 7044955--7044965.cif.'
_cod_database_code 7044965
_shelxl_version_number 2014-3
_chemical_oxdiff_usercomment 'orange block'
_shelx_space_group_comment
;
The symmetry employed for this shelxl refinement is uniquely defined
by the following loop, which should always be used as a source of
symmetry information in preference to the above space-group names.
They are only intended as comments.
;
_shelx_estimated_absorpt_t_max 0.650
_shelx_estimated_absorpt_t_min 0.475
_olex2_refinement_description
;
1. Fixed Uiso
 At 1.2 times of:
  All C(H) groups, All C(H,H) groups
 At 1.5 times of:
  All C(H,H,H) groups
2. Restrained distances
 F15-F14 \\sim F15-F13 \\sim F14-F13 \\sim F13A-F14A \\sim F13A-F15A \\sim
F14A-F15A
 with sigma of 0.02
 C103-F15 \\sim C103-F14 \\sim C103-F13 \\sim C103-F13A \\sim C103-F14A \\sim
C103-F15A
 with sigma of 0.01
 F6A-F5A \\sim F6-F5 \\sim F4-F5 \\sim F5A-F4A \\sim F6A-F4A \\sim F6-F4
 with sigma of 0.02
 C88-F6A \\sim C88-F6 \\sim C88-F4 \\sim C88-F5A \\sim C88-F5 \\sim C88-F4A
 with sigma of 0.01
 F19-F21 \\sim F19-F20 \\sim F21-F20 \\sim F21A-F20A \\sim F21A-F19A \\sim
F20A-F19A
 with sigma of 0.02
 C111-F19 \\sim C111-F21 \\sim C111-F20 \\sim C111-F21A \\sim C111-F20A \\sim
C111-F19A
 with sigma of 0.01
 F2A-F1A \\sim F2A-F3A \\sim F1A-F3A \\sim F2-F3 \\sim F2-F1 \\sim F3-F1
 with sigma of 0.02
 C87A-F2A \\sim C87A-F1A \\sim C87A-F3A \\sim C87-F2 \\sim C87-F3 \\sim C87-F1
 with sigma of 0.01
 C87-C83 \\sim C87A-C83
 with sigma of 0.005
3. Uiso/Uaniso restraints and constraints
Uanis(F21A) = Uanis(F21) = Uanis(F20A) = Uanis(F20) = Uanis(F19A) = Uanis(F19)
Uanis(F13) = Uanis(F13A) = Uanis(F15) = Uanis(F15A) = Uanis(F14) = Uanis(F14A)
Uanis(F2) = Uanis(F2A) = Uanis(F1) = Uanis(F1A) = Uanis(F3) = Uanis(F3A)
Uanis(F4) = Uanis(F6A) = Uanis(F6) = Uanis(F5A) = Uanis(F5) = Uanis(F4A)
Uanis(C87) = Uanis(C87A)
4. Others
 Fixed Sof: F1(0.65) F2(0.65) F3(0.65) F4(0.65) F5(0.65) F6(0.65) F13(0.55)
 F14(0.55) F15(0.55) F19(0.65) F20(0.65) F21(0.65) F1A(0.35) F2A(0.35)
 F3A(0.35) F4A(0.35) F5A(0.35) F6A(0.35) F13A(0.45) F14A(0.45) F15A(0.45)
 F19A(0.35) F20A(0.35) F21A(0.35) C87(0.65) C87A(0.35)
5.a Secondary CH2 refined with riding coordinates:
 C2(H2A,H2B), C3(H3A,H3B), C4(H4A,H4B), C42(H42A,H42B), C43(H43A,H43B),
 C44(H44A,H44B), C113(H11D,H11E), C115(H11I,H11J)
5.b Aromatic/amide H refined with riding coordinates:
 C7(H7), C9(H9), C16(H16), C18(H18), C24(H24), C25(H25), C26(H26), C27(H27),
 C28(H28), C30(H30), C31(H31), C32(H32), C33(H33), C34(H34), C36(H36), C37(H37),
  C38(H38), C39(H39), C40(H40), C47(H47), C49(H49), C56(H56), C58(H58),
 C64(H64), C65(H65), C66(H66), C67(H67), C68(H68), C70(H70), C71(H71), C72(H72),
  C73(H73), C74(H74), C76(H76), C77(H77), C78(H78), C79(H79), C80(H80),
 C82(H82), C84(H84), C86(H86), C90(H90), C92(H92), C94(H94), C98(H98),
 C100(H100), C102(H102), C106(H106), C108(H108), C110(H110)
5.c Idealised Me refined as rotating group:
 C11(H11A,H11B,H11C), C12(H12A,H12B,H12C), C13(H13A,H13B,H13C), C20(H20A,H20B,
 H20C), C21(H21A,H21B,H21C), C22(H22A,H22B,H22C), C51(H51A,H51B,H51C), C52(H52A,
 H52B,H52C), C53(H53A,H53B,H53C), C60(H60A,H60B,H60C), C61(H61A,H61B,H61C),
 C62(H62A,H62B,H62C), C114(H11F,H11G,H11H), C116(H11K,H11L,H11M)
;

loop_
_space_group_symop_operation_xyz
'x, y, z'
'-x, -y, -z'

loop_
_atom_site_label
_atom_site_type_symbol
_atom_site_fract_x
_atom_site_fract_y
_atom_site_fract_z
_atom_site_U_iso_or_equiv
_atom_site_adp_type
_atom_site_occupancy
_atom_site_site_symmetry_order
_atom_site_calc_flag
_atom_site_refinement_flags_posn
_atom_site_refinement_flags_occupancy
_atom_site_disorder_assembly
_atom_site_disorder_group
Br1 Br 0.73604(4) 0.11640(3) 0.70788(2) 0.05077(16) Uani 1 1 d . . . .
Ni1 Ni 0.70752(4) 0.07337(3) 0.80538(2) 0.02633(13) Uani 1 1 d . . . .
Ni2 Ni 0.78059(4) 0.18333(3) 0.61471(2) 0.02427(13) Uani 1 1 d . . . .
P1 P 0.83919(8) 0.09731(6) 0.84870(4) 0.0259(2) Uani 1 1 d . . . .
P2 P 0.64717(8) 0.25533(6) 0.57753(4) 0.0243(2) Uani 1 1 d . . . .
N1 N 0.5631(3) -0.0541(2) 0.84689(13) 0.0298(8) Uani 1 1 d . . . .
N2 N 0.4968(2) 0.0671(2) 0.85583(14) 0.0300(8) Uani 1 1 d . . . .
N3 N 0.9930(2) 0.2180(2) 0.57354(13) 0.0272(8) Uani 1 1 d . . . .
N4 N 0.9365(2) 0.10541(19) 0.55562(13) 0.0254(7) Uani 1 1 d . . . .
C1 C 0.5793(3) 0.0239(2) 0.84212(15) 0.0258(9) Uani 1 1 d . . . .
C2 C 0.4621(3) -0.0936(3) 0.86294(19) 0.0400(11) Uani 1 1 d . . . .
H2A H 0.4552 -0.1185 0.9030 0.048 Uiso 1 1 calc R . . .
H2B H 0.4574 -0.1360 0.8435 0.048 Uiso 1 1 calc R . . .
C3 C 0.3761(3) -0.0322(3) 0.8482(2) 0.0430(12) Uani 1 1 d . . . .
H3A H 0.3771 -0.0128 0.8078 0.052 Uiso 1 1 calc R . . .
H3B H 0.3078 -0.0567 0.8625 0.052 Uiso 1 1 calc R . . .
C4 C 0.3908(3) 0.0365(3) 0.8727(2) 0.0436(12) Uani 1 1 d . . . .
H4A H 0.3390 0.0794 0.8599 0.052 Uiso 1 1 calc R . . .
H4B H 0.3803 0.0185 0.9133 0.052 Uiso 1 1 calc R . . .
C5 C 0.6524(3) -0.1037(2) 0.83704(16) 0.0275(9) Uani 1 1 d . . . .
C6 C 0.7110(3) -0.1384(2) 0.88105(16) 0.0305(10) Uani 1 1 d . . . .
C7 C 0.7976(3) -0.1847(3) 0.87067(18) 0.0354(10) Uani 1 1 d . . . .
H7 H 0.8400 -0.2073 0.8997 0.042 Uiso 1 1 calc R . . .
C8 C 0.8246(3) -0.1991(3) 0.81974(18) 0.0353(10) Uani 1 1 d . . . .
C9 C 0.7607(4) -0.1660(3) 0.77781(17) 0.0363(11) Uani 1 1 d . . . .
H9 H 0.7770 -0.1766 0.7428 0.044 Uiso 1 1 calc R . . .
C10 C 0.6740(3) -0.1180(2) 0.78531(16) 0.0309(10) Uani 1 1 d . . . .
C11 C 0.6810(4) -0.1270(3) 0.93755(17) 0.0386(11) Uani 1 1 d . . . .
H11A H 0.7325 -0.1542 0.9625 0.058 Uiso 1 1 calc GR . . .
H11B H 0.6122 -0.1495 0.9511 0.058 Uiso 1 1 calc GR . . .
H11C H 0.6788 -0.0698 0.9359 0.058 Uiso 1 1 calc GR . . .
C12 C 0.9189(4) -0.2490(3) 0.8094(2) 0.0533(14) Uani 1 1 d . . . .
H12A H 0.9005 -0.3055 0.8198 0.080 Uiso 1 1 calc GR . . .
H12B H 0.9739 -0.2408 0.8315 0.080 Uiso 1 1 calc GR . . .
H12C H 0.9438 -0.2332 0.7703 0.080 Uiso 1 1 calc GR . . .
C13 C 0.6066(4) -0.0839(3) 0.73899(18) 0.0442(12) Uani 1 1 d . . . .
H13A H 0.5446 -0.0579 0.7529 0.066 Uiso 1 1 calc GR . . .
H13B H 0.5853 -0.1270 0.7240 0.066 Uiso 1 1 calc GR . . .
H13C H 0.6459 -0.0446 0.7100 0.066 Uiso 1 1 calc GR . . .
C14 C 0.5120(3) 0.1491(3) 0.85583(17) 0.0303(10) Uani 1 1 d . . . .
C15 C 0.4980(3) 0.2100(3) 0.80878(18) 0.0381(11) Uani 1 1 d . . . .
C16 C 0.5112(4) 0.2882(3) 0.8113(2) 0.0479(13) Uani 1 1 d . . . .
H16 H 0.5017 0.3302 0.7794 0.057 Uiso 1 1 calc R . . .
C17 C 0.5373(4) 0.3074(3) 0.8579(2) 0.0467(13) Uani 1 1 d . . . .
C18 C 0.5493(4) 0.2452(3) 0.9043(2) 0.0444(12) Uani 1 1 d . . . .
H18 H 0.5675 0.2570 0.9369 0.053 Uiso 1 1 calc R . . .
C19 C 0.5352(3) 0.1661(3) 0.90426(17) 0.0347(10) Uani 1 1 d . . . .
C20 C 0.4673(4) 0.1920(3) 0.75704(19) 0.0547(15) Uani 1 1 d . . . .
H20A H 0.3966 0.1711 0.7636 0.082 Uiso 1 1 calc GR . . .
H20B H 0.5160 0.1522 0.7467 0.082 Uiso 1 1 calc GR . . .
H20C H 0.4694 0.2411 0.7272 0.082 Uiso 1 1 calc GR . . .
C21 C 0.5500(5) 0.3926(3) 0.8597(3) 0.0759(19) Uani 1 1 d . . . .
H21A H 0.4989 0.4056 0.8875 0.114 Uiso 1 1 calc GR . . .
H21B H 0.5391 0.4284 0.8236 0.114 Uiso 1 1 calc GR . . .
H21C H 0.6204 0.3993 0.8690 0.114 Uiso 1 1 calc GR . . .
C22 C 0.5410(4) 0.1005(3) 0.95640(18) 0.0455(12) Uani 1 1 d . . . .
H22A H 0.4717 0.0781 0.9687 0.068 Uiso 1 1 calc GR . . .
H22B H 0.5656 0.1223 0.9850 0.068 Uiso 1 1 calc GR . . .
H22C H 0.5895 0.0583 0.9494 0.068 Uiso 1 1 calc GR . . .
C23 C 0.8552(3) 0.2032(2) 0.84329(17) 0.0298(9) Uani 1 1 d . . . .
C24 C 0.7980(3) 0.2578(3) 0.80661(17) 0.0344(10) Uani 1 1 d . . . .
H24 H 0.7518 0.2396 0.7856 0.041 Uiso 1 1 calc R . . .
C25 C 0.8083(4) 0.3393(3) 0.8005(2) 0.0473(13) Uani 1 1 d . . . .
H25 H 0.7688 0.3762 0.7751 0.057 Uiso 1 1 calc R . . .
C26 C 0.8738(4) 0.3670(3) 0.8301(2) 0.0531(14) Uani 1 1 d . . . .
H26 H 0.8799 0.4229 0.8256 0.064 Uiso 1 1 calc R . . .
C27 C 0.9314(4) 0.3132(3) 0.8669(2) 0.0521(14) Uani 1 1 d . . . .
H27 H 0.9773 0.3321 0.8877 0.063 Uiso 1 1 calc R . . .
C28 C 0.9225(4) 0.2323(3) 0.87333(19) 0.0409(11) Uani 1 1 d . . . .
H28 H 0.9626 0.1958 0.8986 0.049 Uiso 1 1 calc R . . .
C29 C 0.8504(3) 0.0506(2) 0.92151(16) 0.0281(9) Uani 1 1 d . . . .
C30 C 0.8027(3) 0.0867(3) 0.96104(17) 0.0377(11) Uani 1 1 d . . . .
H30 H 0.7685 0.1372 0.9500 0.045 Uiso 1 1 calc R . . .
C31 C 0.8047(4) 0.0493(3) 1.01653(18) 0.0443(12) Uani 1 1 d . . . .
H31 H 0.7731 0.0748 1.0433 0.053 Uiso 1 1 calc R . . .
C32 C 0.8523(4) -0.0244(3) 1.03295(19) 0.0455(13) Uani 1 1 d . . . .
H32 H 0.8525 -0.0503 1.0710 0.055 Uiso 1 1 calc R . . .
C33 C 0.8995(4) -0.0605(3) 0.99445(18) 0.0406(12) Uani 1 1 d . . . .
H33 H 0.9327 -0.1113 1.0059 0.049 Uiso 1 1 calc R . . .
C34 C 0.8990(3) -0.0232(3) 0.93861(17) 0.0344(10) Uani 1 1 d . . . .
H34 H 0.9322 -0.0486 0.9122 0.041 Uiso 1 1 calc R . . .
C35 C 0.9617(3) 0.0647(3) 0.81674(16) 0.0285(9) Uani 1 1 d . . . .
C36 C 1.0558(3) 0.1011(3) 0.81417(18) 0.0395(11) Uani 1 1 d . . . .
H36 H 1.0597 0.1450 0.8299 0.047 Uiso 1 1 calc R . . .
C37 C 1.1446(4) 0.0736(4) 0.7886(2) 0.0563(16) Uani 1 1 d . . . .
H37 H 1.2091 0.0992 0.7864 0.068 Uiso 1 1 calc R . . .
C38 C 1.1396(5) 0.0091(4) 0.7665(2) 0.0671(18) Uani 1 1 d . . . .
H38 H 1.2007 -0.0099 0.7494 0.081 Uiso 1 1 calc R . . .
C39 C 1.0460(5) -0.0277(4) 0.7692(2) 0.0615(16) Uani 1 1 d . . . .
H39 H 1.0427 -0.0726 0.7544 0.074 Uiso 1 1 calc R . . .
C40 C 0.9570(4) 0.0006(3) 0.79356(19) 0.0437(12) Uani 1 1 d . . . .
H40 H 0.8922 -0.0238 0.7944 0.052 Uiso 1 1 calc R . . .
C41 C 0.9135(3) 0.1699(2) 0.57518(15) 0.0215(8) Uani 1 1 d . . . .
C42 C 1.1024(3) 0.2035(3) 0.5557(2) 0.0418(12) Uani 1 1 d . . . .
H42A H 1.1489 0.2236 0.5779 0.050 Uiso 1 1 calc R . . .
H42B H 1.1180 0.2323 0.5166 0.050 Uiso 1 1 calc R . . .
C43 C 1.1212(4) 0.1149(3) 0.5627(2) 0.0519(14) Uani 1 1 d . . . .
H43A H 1.1162 0.0871 0.6024 0.062 Uiso 1 1 calc R . . .
H43B H 1.1920 0.1050 0.5466 0.062 Uiso 1 1 calc R . . .
C44 C 1.0409(3) 0.0830(3) 0.5345(2) 0.0402(11) Uani 1 1 d . . . .
H44A H 1.0513 0.1058 0.4943 0.048 Uiso 1 1 calc R . . .
H44B H 1.0481 0.0242 0.5420 0.048 Uiso 1 1 calc R . . .
C45 C 0.9701(3) 0.2899(2) 0.59131(16) 0.0258(9) Uani 1 1 d . . . .
C46 C 0.9724(3) 0.2881(3) 0.64667(17) 0.0328(10) Uani 1 1 d . . . .
C47 C 0.9486(4) 0.3574(3) 0.66272(18) 0.0388(11) Uani 1 1 d . . . .
H47 H 0.9489 0.3566 0.7004 0.047 Uiso 1 1 calc R . . .
C48 C 0.9241(4) 0.4282(3) 0.6255(2) 0.0404(11) Uani 1 1 d . . . .
C49 C 0.9256(3) 0.4290(3) 0.57060(19) 0.0374(11) Uani 1 1 d . . . .
H49 H 0.9091 0.4774 0.5448 0.045 Uiso 1 1 calc R . . .
C50 C 0.9501(3) 0.3615(2) 0.55226(17) 0.0299(10) Uani 1 1 d . . . .
C51 C 1.0023(4) 0.2124(3) 0.68825(19) 0.0458(13) Uani 1 1 d . . . .
H51A H 0.9995 0.2227 0.7247 0.069 Uiso 1 1 calc GR . . .
H51B H 1.0732 0.1955 0.6778 0.069 Uiso 1 1 calc GR . . .
H51C H 0.9537 0.1702 0.6891 0.069 Uiso 1 1 calc GR . . .
C52 C 0.8977(5) 0.5029(3) 0.6446(2) 0.0662(17) Uani 1 1 d . . . .
H52A H 0.8885 0.5480 0.6127 0.099 Uiso 1 1 calc GR . . .
H52B H 0.9543 0.5140 0.6645 0.099 Uiso 1 1 calc GR . . .
H52C H 0.8330 0.4952 0.6689 0.099 Uiso 1 1 calc GR . . .
C53 C 0.9594(4) 0.3639(3) 0.49231(17) 0.0389(11) Uani 1 1 d . . . .
H53A H 1.0329 0.3585 0.4796 0.058 Uiso 1 1 calc GR . . .
H53B H 0.9310 0.4149 0.4716 0.058 Uiso 1 1 calc GR . . .
H53C H 0.9205 0.3199 0.4866 0.058 Uiso 1 1 calc GR . . .
C54 C 0.8522(3) 0.0552(2) 0.55291(16) 0.0242(8) Uani 1 1 d . . . .
C55 C 0.7951(3) 0.0760(3) 0.50681(17) 0.0304(9) Uani 1 1 d . . . .
C56 C 0.7147(3) 0.0276(3) 0.50418(19) 0.0375(11) Uani 1 1 d . . . .
H56 H 0.6752 0.0415 0.4732 0.045 Uiso 1 1 calc R . . .
C57 C 0.6898(3) -0.0407(3) 0.5454(2) 0.0411(11) Uani 1 1 d . . . .
C58 C 0.7495(4) -0.0601(3) 0.5901(2) 0.0407(11) Uani 1 1 d . . . .
H58 H 0.7342 -0.1073 0.6183 0.049 Uiso 1 1 calc R . . .
C59 C 0.8305(3) -0.0133(2) 0.59523(17) 0.0324(10) Uani 1 1 d . . . .
C60 C 0.8227(4) 0.1485(3) 0.46094(17) 0.0407(11) Uani 1 1 d . . . .
H60A H 0.8230 0.1954 0.4758 0.061 Uiso 1 1 calc GR . . .
H60B H 0.7712 0.1569 0.4338 0.061 Uiso 1 1 calc GR . . .
H60C H 0.8919 0.1405 0.4432 0.061 Uiso 1 1 calc GR . . .
C61 C 0.6007(4) -0.0922(3) 0.5416(3) 0.0651(16) Uani 1 1 d . . . .
H61A H 0.5925 -0.1360 0.5750 0.098 Uiso 1 1 calc GR . . .
H61B H 0.6154 -0.1140 0.5095 0.098 Uiso 1 1 calc GR . . .
H61C H 0.5363 -0.0597 0.5379 0.098 Uiso 1 1 calc GR . . .
C62 C 0.8941(4) -0.0361(3) 0.64395(18) 0.0446(12) Uani 1 1 d . . . .
H62A H 0.8839 0.0043 0.6650 0.067 Uiso 1 1 calc GR . . .
H62B H 0.9679 -0.0395 0.6312 0.067 Uiso 1 1 calc GR . . .
H62C H 0.8719 -0.0881 0.6675 0.067 Uiso 1 1 calc GR . . .
C63 C 0.5302(3) 0.1951(2) 0.60070(15) 0.0246(9) Uani 1 1 d . . . .
C64 C 0.5404(3) 0.1134(2) 0.60562(18) 0.0348(10) Uani 1 1 d . . . .
H64 H 0.6060 0.0911 0.5962 0.042 Uiso 1 1 calc R . . .
C65 C 0.4559(4) 0.0643(3) 0.6241(2) 0.0459(12) Uani 1 1 d . . . .
H65 H 0.4634 0.0087 0.6267 0.055 Uiso 1 1 calc R . . .
C66 C 0.3612(4) 0.0956(3) 0.6389(2) 0.0445(12) Uani 1 1 d . . . .
H66 H 0.3032 0.0618 0.6516 0.053 Uiso 1 1 calc R . . .
C67 C 0.3504(3) 0.1766(3) 0.63502(19) 0.0407(11) Uani 1 1 d . . . .
H67 H 0.2851 0.1983 0.6456 0.049 Uiso 1 1 calc R . . .
C68 C 0.4343(3) 0.2263(3) 0.61580(17) 0.0340(10) Uani 1 1 d . . . .
H68 H 0.4263 0.2819 0.6129 0.041 Uiso 1 1 calc R . . .
C69 C 0.6410(3) 0.2899(2) 0.50303(15) 0.0258(9) Uani 1 1 d . . . .
C70 C 0.7033(3) 0.3527(3) 0.47381(17) 0.0355(10) Uani 1 1 d . . . .
H70 H 0.7436 0.3792 0.4930 0.043 Uiso 1 1 calc R . . .
C71 C 0.7076(4) 0.3772(3) 0.41710(18) 0.0421(12) Uani 1 1 d . . . .
H71 H 0.7503 0.4206 0.3977 0.051 Uiso 1 1 calc R . . .
C72 C 0.6500(4) 0.3388(3) 0.38863(18) 0.0430(12) Uani 1 1 d . . . .
H72 H 0.6543 0.3548 0.3496 0.052 Uiso 1 1 calc R . . .
C73 C 0.5868(4) 0.2775(3) 0.41685(18) 0.0420(12) Uani 1 1 d . . . .
H73 H 0.5458 0.2519 0.3974 0.050 Uiso 1 1 calc R . . .
C74 C 0.5822(3) 0.2526(3) 0.47394(17) 0.0344(10) Uani 1 1 d . . . .
H74 H 0.5386 0.2097 0.4932 0.041 Uiso 1 1 calc R . . .
C75 C 0.6144(3) 0.3463(2) 0.59985(16) 0.0273(9) Uani 1 1 d . . . .
C76 C 0.6522(3) 0.3544(3) 0.64784(18) 0.0361(11) Uani 1 1 d . . . .
H76 H 0.6987 0.3151 0.6667 0.043 Uiso 1 1 calc R . . .
C77 C 0.6221(4) 0.4199(3) 0.6682(2) 0.0453(12) Uani 1 1 d . . . .
H77 H 0.6478 0.4249 0.7010 0.054 Uiso 1 1 calc R . . .
C78 C 0.5557(4) 0.4773(3) 0.6413(2) 0.0432(12) Uani 1 1 d . . . .
H78 H 0.5352 0.5219 0.6556 0.052 Uiso 1 1 calc R . . .
C79 C 0.5186(4) 0.4703(3) 0.59339(19) 0.0393(11) Uani 1 1 d . . . .
H79 H 0.4724 0.5099 0.5747 0.047 Uiso 1 1 calc R . . .
C80 C 0.5488(3) 0.4056(2) 0.57259(17) 0.0305(10) Uani 1 1 d . . . .
H80 H 0.5242 0.4017 0.5391 0.037 Uiso 1 1 calc R . . .
F7 F 0.3373(2) 0.88646(16) 0.73385(12) 0.0500(7) Uani 1 1 d . . . .
F8 F 0.2684(3) 0.91549(19) 0.65839(15) 0.1030(16) Uani 1 1 d . . . .
F9 F 0.4080(3) 0.8434(2) 0.66847(16) 0.0980(14) Uani 1 1 d . . . .
F10 F -0.0378(2) 0.76642(18) 0.66046(15) 0.0737(10) Uani 1 1 d . . . .
F11 F -0.0506(2) 0.64426(17) 0.70495(11) 0.0484(7) Uani 1 1 d . . . .
F12 F 0.0420(2) 0.6756(2) 0.62915(11) 0.0623(9) Uani 1 1 d . . . .
F16 F -0.1584(3) 0.5376(2) 0.98369(14) 0.0785(10) Uani 1 1 d . . . .
F17 F -0.1681(2) 0.5573(2) 0.89731(14) 0.0828(12) Uani 1 1 d . . . .
F18 F -0.0900(2) 0.4543(2) 0.94179(14) 0.0682(9) Uani 1 1 d . . . .
F22 F 0.2122(3) 0.3032(2) 0.71540(13) 0.0765(10) Uani 1 1 d . . . .
F23 F 0.1791(3) 0.4260(2) 0.68190(13) 0.0771(11) Uani 1 1 d . . . .
F24 F 0.3348(3) 0.3840(2) 0.68550(13) 0.0764(11) Uani 1 1 d . . . .
F1 F 0.6219(5) 0.6171(5) 0.9677(3) 0.0974(12) Uani 0.65 1 d D P A 1
F2 F 0.4688(6) 0.5842(4) 0.9983(3) 0.0974(12) Uani 0.65 1 d D P A 1
F3 F 0.5014(6) 0.7067(4) 0.9575(2) 0.0974(12) Uani 0.65 1 d D P A 1
F4 F 0.7367(4) 0.6211(4) 0.7797(3) 0.0948(12) Uani 0.65 1 d D P B 1
F5 F 0.6313(4) 0.6852(4) 0.7278(2) 0.0948(12) Uani 0.65 1 d D P B 1
F6 F 0.6417(5) 0.5578(4) 0.7401(3) 0.0948(12) Uani 0.65 1 d D P B 1
F13 F 0.2072(5) 0.7752(4) 0.9545(3) 0.0820(10) Uani 0.55 1 d D P C 1
F14 F 0.0702(5) 0.8251(4) 0.9174(3) 0.0820(10) Uani 0.55 1 d D P C 1
F15 F 0.0590(5) 0.7545(4) 1.0010(2) 0.0820(10) Uani 0.55 1 d D P C 1
F19 F 0.1444(4) 0.2697(3) 0.9412(2) 0.0674(9) Uani 0.65 1 d D P D 1
F20 F 0.2981(4) 0.2959(3) 0.9560(2) 0.0674(9) Uani 0.65 1 d D P D 1
F21 F 0.2816(4) 0.2116(3) 0.9112(2) 0.0674(9) Uani 0.65 1 d D P D 1
F1A F 0.5958(11) 0.6861(7) 0.9504(4) 0.0974(12) Uani 0.35 1 d D P E 2
F2A F 0.5949(9) 0.5634(7) 0.9830(5) 0.0974(12) Uani 0.35 1 d D P E 2
F3A F 0.4537(9) 0.6260(8) 0.9928(5) 0.0974(12) Uani 0.35 1 d D P E 2
F4A F 0.7104(8) 0.6727(6) 0.7527(5) 0.0948(12) Uani 0.35 1 d D P B 2
F5A F 0.6121(8) 0.6117(8) 0.7171(3) 0.0948(12) Uani 0.35 1 d D P B 2
F6A F 0.7079(7) 0.5499(5) 0.7773(4) 0.0948(12) Uani 0.35 1 d D P B 2
F13A F 0.1882(6) 0.7491(5) 0.9818(3) 0.0820(10) Uani 0.45 1 d D P C 2
F14A F 0.1271(7) 0.8248(4) 0.9100(3) 0.0820(10) Uani 0.45 1 d D P C 2
F15A F 0.0248(6) 0.7778(5) 0.9819(3) 0.0820(10) Uani 0.45 1 d D P C 2
F19A F 0.1631(6) 0.2898(6) 0.9546(4) 0.0674(9) Uani 0.35 1 d D P D 2
F20A F 0.3281(6) 0.2791(6) 0.9426(4) 0.0674(9) Uani 0.35 1 d D P D 2
F21A F 0.2337(7) 0.2104(4) 0.9070(4) 0.0674(9) Uani 0.35 1 d D P D 2
C81 C 0.3753(3) 0.5926(2) 0.84350(16) 0.0291(9) Uani 1 1 d . . . .
C82 C 0.4027(4) 0.6005(3) 0.89399(18) 0.0392(11) Uani 1 1 d . . . .
H82 H 0.3503 0.5957 0.9237 0.047 Uiso 1 1 calc R . . .
C83 C 0.5045(4) 0.6152(3) 0.9021(2) 0.0460(12) Uani 1 1 d D . . .
C84 C 0.5835(4) 0.6208(3) 0.8604(2) 0.0494(13) Uani 1 1 d . . . .
H84 H 0.6526 0.6321 0.8656 0.059 Uiso 1 1 calc R . . .
C85 C 0.5593(4) 0.6094(3) 0.8111(2) 0.0403(11) Uani 1 1 d . . . .
C86 C 0.4576(3) 0.5960(3) 0.80299(18) 0.0332(10) Uani 1 1 d . . . .
H86 H 0.4434 0.5888 0.7684 0.040 Uiso 1 1 calc R . . .
C88 C 0.6406(4) 0.6145(3) 0.7664(3) 0.0641(16) Uani 1 1 d D . . .
C89 C 0.2294(3) 0.6496(2) 0.77346(15) 0.0268(9) Uani 1 1 d . . . .
C90 C 0.2842(3) 0.7207(2) 0.75412(16) 0.0295(9) Uani 1 1 d . . . .
H90 H 0.3456 0.7267 0.7705 0.035 Uiso 1 1 calc R . . .
C91 C 0.2519(4) 0.7829(2) 0.71159(16) 0.0319(10) Uani 1 1 d . . . .
C92 C 0.1637(4) 0.7763(2) 0.68679(16) 0.0329(10) Uani 1 1 d . . . .
H92 H 0.1409 0.8191 0.6583 0.039 Uiso 1 1 calc R . . .
C93 C 0.1088(3) 0.7063(2) 0.70409(15) 0.0286(9) Uani 1 1 d . . . .
C94 C 0.1409(3) 0.6451(2) 0.74663(15) 0.0277(9) Uani 1 1 d . . . .
H94 H 0.1010 0.5980 0.7582 0.033 Uiso 1 1 calc R . . .
C95 C 0.3149(5) 0.8563(3) 0.6932(2) 0.0493(14) Uani 1 1 d . . . .
C96 C 0.0159(4) 0.6974(3) 0.67566(18) 0.0371(11) Uani 1 1 d . . . .
C97 C 0.1663(3) 0.5988(2) 0.87476(16) 0.0286(9) Uani 1 1 d . . . .
C98 C 0.1713(3) 0.6658(3) 0.89517(17) 0.0342(10) Uani 1 1 d . . . .
H98 H 0.2309 0.6983 0.8844 0.041 Uiso 1 1 calc R . . .
C99 C 0.0926(4) 0.6870(3) 0.93058(18) 0.0401(11) Uani 1 1 d . . . .
C100 C 0.0031(4) 0.6428(3) 0.94612(18) 0.0411(12) Uani 1 1 d . . . .
H100 H -0.0505 0.6569 0.9706 0.049 Uiso 1 1 calc R . . .
C101 C -0.0063(3) 0.5777(3) 0.92512(17) 0.0350(10) Uani 1 1 d . . . .
C102 C 0.0742(3) 0.5558(3) 0.89048(16) 0.0306(10) Uani 1 1 d . . . .
H102 H 0.0662 0.5102 0.8771 0.037 Uiso 1 1 calc R . . .
C103 C 0.1068(4) 0.7578(4) 0.9506(2) 0.0611(15) Uani 1 1 d D . . .
C104 C -0.1043(4) 0.5325(4) 0.9368(2) 0.0497(13) Uani 1 1 d . . . .
C105 C 0.2499(3) 0.4906(2) 0.82234(16) 0.0282(9) Uani 1 1 d . . . .
C106 C 0.2486(3) 0.4257(2) 0.86890(17) 0.0298(9) Uani 1 1 d . . . .
H106 H 0.2508 0.4358 0.9040 0.036 Uiso 1 1 calc R . . .
C107 C 0.2441(3) 0.3472(2) 0.86560(18) 0.0331(10) Uani 1 1 d . . . .
C108 C 0.2411(3) 0.3297(2) 0.81538(18) 0.0333(10) Uani 1 1 d . . . .
H108 H 0.2375 0.2760 0.8131 0.040 Uiso 1 1 calc R . . .
C109 C 0.2434(3) 0.3922(3) 0.76855(17) 0.0312(10) Uani 1 1 d . . . .
C110 C 0.2493(3) 0.4703(2) 0.77237(16) 0.0282(9) Uani 1 1 d . . . .
H110 H 0.2530 0.5119 0.7394 0.034 Uiso 1 1 calc R . . .
C111 C 0.2405(3) 0.2823(3) 0.91685(19) 0.0443(12) Uani 1 1 d D . . .
C112 C 0.2434(4) 0.3763(3) 0.7136(2) 0.0409(11) Uani 1 1 d . . . .
C87 C 0.5232(6) 0.6323(5) 0.9544(3) 0.083(2) Uani 0.65 1 d D P A 1
C87A C 0.5346(10) 0.6236(7) 0.9550(4) 0.083(2) Uani 0.35 1 d D P E 2
B1 B 0.2565(4) 0.5812(3) 0.82891(18) 0.0265(10) Uani 1 1 d . . . .
O1 O 0.7591(2) 0.6479(2) 0.52602(14) 0.0485(9) Uani 1 1 d . . . .
C113 C 0.7079(5) 0.6014(5) 0.5001(3) 0.087(2) Uani 1 1 d . . . .
H11D H 0.6388 0.6262 0.4918 0.104 Uiso 1 1 calc R . . .
H11E H 0.6963 0.5481 0.5258 0.104 Uiso 1 1 calc R . . .
C114 C 0.7631(5) 0.5912(4) 0.4498(2) 0.0629(16) Uani 1 1 d . . . .
H11F H 0.8309 0.5652 0.4577 0.094 Uiso 1 1 calc GR . . .
H11G H 0.7735 0.6436 0.4237 0.094 Uiso 1 1 calc GR . . .
H11H H 0.7224 0.5579 0.4338 0.094 Uiso 1 1 calc GR . . .
C115 C 0.7047(5) 0.6674(4) 0.5720(3) 0.0739(19) Uani 1 1 d . . . .
H11I H 0.6842 0.6175 0.5998 0.089 Uiso 1 1 calc R . . .
H11J H 0.6404 0.6979 0.5607 0.089 Uiso 1 1 calc R . . .
C116 C 0.7673(5) 0.7145(3) 0.5968(2) 0.0632(16) Uani 1 1 d . . . .
H11K H 0.7797 0.7670 0.5712 0.095 Uiso 1 1 calc GR . . .
H11L H 0.8342 0.6869 0.6046 0.095 Uiso 1 1 calc GR . . .
H11M H 0.7302 0.7213 0.6310 0.095 Uiso 1 1 calc GR . . .

loop_
_atom_site_aniso_label
_atom_site_aniso_U_11
_atom_site_aniso_U_22
_atom_site_aniso_U_33
_atom_site_aniso_U_23
_atom_site_aniso_U_13
_atom_site_aniso_U_12
Br1 0.0565(3) 0.0680(4) 0.0195(2) 0.0036(2) -0.0008(2) -0.0046(3)
Ni1 0.0251(3) 0.0313(3) 0.0203(3) -0.0028(2) -0.0003(2) -0.0023(2)
Ni2 0.0242(3) 0.0275(3) 0.0198(3) -0.0044(2) -0.0003(2) 0.0006(2)
P1 0.0260(5) 0.0291(6) 0.0211(5) -0.0040(4) -0.0018(4) 0.0004(4)
P2 0.0250(5) 0.0256(5) 0.0223(5) -0.0057(4) -0.0027(4) -0.0027(4)
N1 0.0276(18) 0.033(2) 0.0272(18) -0.0066(15) 0.0021(15) -0.0030(15)
N2 0.0226(17) 0.037(2) 0.0291(19) -0.0079(15) 0.0031(14) -0.0035(15)
N3 0.0246(17) 0.0275(19) 0.0299(18) -0.0099(15) 0.0034(14) -0.0017(14)
N4 0.0234(17) 0.0244(18) 0.0286(18) -0.0091(14) 0.0031(14) -0.0016(14)
C1 0.027(2) 0.033(2) 0.0173(19) -0.0067(16) -0.0018(16) 0.0029(17)
C2 0.036(3) 0.042(3) 0.042(3) -0.013(2) 0.005(2) -0.014(2)
C3 0.023(2) 0.061(3) 0.047(3) -0.017(2) 0.002(2) -0.007(2)
C4 0.023(2) 0.060(3) 0.049(3) -0.018(2) 0.003(2) -0.003(2)
C5 0.028(2) 0.028(2) 0.026(2) -0.0082(17) 0.0021(17) -0.0042(17)
C6 0.035(2) 0.031(2) 0.025(2) -0.0059(17) -0.0001(18) -0.0039(19)
C7 0.040(3) 0.033(2) 0.030(2) -0.0024(19) -0.005(2) 0.004(2)
C8 0.041(3) 0.029(2) 0.034(2) -0.0072(19) 0.000(2) 0.0023(19)
C9 0.050(3) 0.033(2) 0.026(2) -0.0101(19) 0.005(2) -0.003(2)
C10 0.037(2) 0.031(2) 0.023(2) -0.0043(17) 0.0002(18) -0.0058(19)
C11 0.045(3) 0.043(3) 0.027(2) -0.008(2) -0.001(2) 0.002(2)
C12 0.062(3) 0.049(3) 0.046(3) -0.014(2) 0.004(3) 0.017(3)
C13 0.047(3) 0.056(3) 0.032(2) -0.013(2) -0.009(2) -0.002(2)
C14 0.026(2) 0.035(2) 0.028(2) -0.0079(18) 0.0040(17) 0.0071(18)
C15 0.031(2) 0.043(3) 0.034(2) -0.004(2) 0.0026(19) 0.011(2)
C16 0.043(3) 0.039(3) 0.050(3) 0.005(2) 0.004(2) 0.014(2)
C17 0.037(3) 0.039(3) 0.062(3) -0.014(3) 0.006(2) 0.006(2)
C18 0.041(3) 0.046(3) 0.048(3) -0.019(2) 0.005(2) 0.003(2)
C19 0.031(2) 0.040(3) 0.029(2) -0.0062(19) 0.0051(18) 0.004(2)
C20 0.049(3) 0.076(4) 0.032(3) -0.001(3) -0.010(2) 0.015(3)
C21 0.079(4) 0.039(3) 0.109(5) -0.027(3) 0.018(4) 0.001(3)
C22 0.054(3) 0.053(3) 0.030(2) -0.013(2) -0.001(2) 0.000(2)
C23 0.032(2) 0.028(2) 0.029(2) -0.0072(18) -0.0019(18) 0.0004(18)
C24 0.036(2) 0.035(3) 0.031(2) -0.0072(19) -0.0028(19) 0.0037(19)
C25 0.058(3) 0.034(3) 0.047(3) -0.004(2) -0.010(3) 0.007(2)
C26 0.079(4) 0.030(3) 0.051(3) -0.011(2) -0.004(3) -0.007(3)
C27 0.070(4) 0.041(3) 0.049(3) -0.014(2) -0.017(3) -0.008(3)
C28 0.052(3) 0.032(3) 0.038(3) -0.005(2) -0.012(2) -0.003(2)
C29 0.031(2) 0.026(2) 0.026(2) -0.0034(17) -0.0027(17) -0.0042(17)
C30 0.041(3) 0.035(3) 0.032(2) -0.001(2) 0.003(2) -0.006(2)
C31 0.054(3) 0.053(3) 0.025(2) -0.012(2) 0.014(2) -0.016(3)
C32 0.052(3) 0.056(3) 0.024(2) 0.002(2) -0.003(2) -0.019(3)
C33 0.042(3) 0.040(3) 0.034(3) 0.005(2) -0.007(2) -0.002(2)
C34 0.038(2) 0.036(3) 0.027(2) -0.0046(19) -0.0049(19) 0.000(2)
C35 0.025(2) 0.035(2) 0.024(2) -0.0044(18) -0.0062(17) 0.0051(18)
C36 0.032(2) 0.050(3) 0.035(2) -0.006(2) -0.011(2) 0.002(2)
C37 0.025(3) 0.084(4) 0.051(3) -0.004(3) -0.003(2) 0.009(3)
C38 0.049(4) 0.099(5) 0.047(3) -0.013(3) 0.001(3) 0.033(3)
C39 0.067(4) 0.068(4) 0.057(4) -0.033(3) -0.009(3) 0.031(3)
C40 0.043(3) 0.049(3) 0.040(3) -0.015(2) -0.004(2) 0.011(2)
C41 0.024(2) 0.0191(19) 0.0211(19) -0.0036(15) -0.0029(15) -0.0020(16)
C42 0.025(2) 0.040(3) 0.062(3) -0.019(2) 0.012(2) -0.008(2)
C43 0.032(3) 0.062(4) 0.068(4) -0.029(3) 0.002(2) 0.003(2)
C44 0.031(2) 0.040(3) 0.054(3) -0.024(2) 0.006(2) 0.004(2)
C45 0.026(2) 0.025(2) 0.027(2) -0.0069(17) 0.0011(17) -0.0058(17)
C46 0.036(2) 0.036(3) 0.026(2) -0.0058(18) 0.0006(18) -0.014(2)
C47 0.047(3) 0.041(3) 0.032(2) -0.016(2) 0.003(2) -0.014(2)
C48 0.045(3) 0.030(2) 0.048(3) -0.016(2) 0.008(2) -0.010(2)
C49 0.042(3) 0.026(2) 0.040(3) -0.002(2) 0.000(2) -0.005(2)
C50 0.027(2) 0.031(2) 0.030(2) -0.0032(18) -0.0005(17) -0.0089(18)
C51 0.051(3) 0.047(3) 0.035(3) 0.000(2) -0.010(2) -0.009(2)
C52 0.093(5) 0.040(3) 0.071(4) -0.029(3) 0.013(3) -0.009(3)
C53 0.042(3) 0.041(3) 0.030(2) -0.003(2) -0.002(2) -0.003(2)
C54 0.024(2) 0.024(2) 0.027(2) -0.0127(16) 0.0026(16) 0.0032(16)
C55 0.029(2) 0.033(2) 0.033(2) -0.0149(18) 0.0001(18) 0.0005(18)
C56 0.033(2) 0.044(3) 0.041(3) -0.021(2) -0.003(2) 0.006(2)
C57 0.034(2) 0.036(3) 0.060(3) -0.028(2) 0.006(2) -0.005(2)
C58 0.046(3) 0.025(2) 0.047(3) -0.009(2) 0.014(2) -0.008(2)
C59 0.040(3) 0.022(2) 0.035(2) -0.0098(18) 0.0029(19) -0.0010(19)
C60 0.043(3) 0.052(3) 0.025(2) -0.006(2) -0.003(2) 0.001(2)
C61 0.052(3) 0.060(4) 0.096(5) -0.042(3) -0.002(3) -0.016(3)
C62 0.062(3) 0.032(3) 0.036(3) -0.004(2) -0.006(2) 0.006(2)
C63 0.027(2) 0.026(2) 0.0213(19) -0.0061(16) -0.0064(16) -0.0046(17)
C64 0.038(2) 0.025(2) 0.043(3) -0.0117(19) -0.004(2) -0.0016(19)
C65 0.053(3) 0.030(3) 0.054(3) -0.007(2) -0.002(2) -0.010(2)
C66 0.039(3) 0.041(3) 0.052(3) -0.007(2) 0.001(2) -0.018(2)
C67 0.028(2) 0.042(3) 0.052(3) -0.011(2) -0.001(2) -0.006(2)
C68 0.031(2) 0.030(2) 0.040(3) -0.0071(19) -0.0007(19) -0.0019(19)
C69 0.026(2) 0.029(2) 0.022(2) -0.0072(16) -0.0024(16) 0.0048(17)
C70 0.036(2) 0.041(3) 0.029(2) -0.0098(19) 0.0034(19) -0.004(2)
C71 0.051(3) 0.039(3) 0.030(2) 0.000(2) 0.006(2) 0.002(2)
C72 0.051(3) 0.050(3) 0.024(2) -0.006(2) 0.001(2) 0.011(2)
C73 0.045(3) 0.058(3) 0.029(2) -0.021(2) -0.010(2) 0.003(2)
C74 0.033(2) 0.043(3) 0.028(2) -0.0085(19) -0.0046(19) -0.002(2)
C75 0.028(2) 0.025(2) 0.028(2) -0.0048(17) -0.0001(17) -0.0027(17)
C76 0.039(3) 0.035(3) 0.037(3) -0.011(2) -0.015(2) 0.001(2)
C77 0.059(3) 0.045(3) 0.040(3) -0.022(2) -0.010(2) -0.004(2)
C78 0.051(3) 0.031(3) 0.051(3) -0.018(2) 0.002(2) -0.004(2)
C79 0.044(3) 0.033(3) 0.040(3) -0.009(2) 0.002(2) 0.004(2)
C80 0.028(2) 0.033(2) 0.031(2) -0.0084(18) -0.0033(18) -0.0026(18)
F7 0.0603(18) 0.0381(16) 0.0586(18) -0.0217(13) -0.0087(14) -0.0132(13)
F8 0.161(4) 0.043(2) 0.096(3) 0.0305(19) -0.077(3) -0.050(2)
F9 0.120(3) 0.075(2) 0.104(3) -0.053(2) 0.073(3) -0.062(2)
F10 0.072(2) 0.0461(19) 0.108(3) -0.0149(18) -0.054(2) 0.0155(16)
F11 0.0430(16) 0.0612(19) 0.0414(15) -0.0106(13) -0.0068(13) -0.0121(14)
F12 0.0599(19) 0.101(3) 0.0371(16) -0.0353(16) -0.0067(14) -0.0125(17)
F16 0.061(2) 0.105(3) 0.066(2) -0.027(2) 0.0299(17) -0.0135(19)
F17 0.0505(19) 0.106(3) 0.074(2) 0.019(2) -0.0263(17) -0.0153(18)
F18 0.0541(19) 0.059(2) 0.084(2) -0.0078(18) 0.0066(17) -0.0128(16)
F22 0.117(3) 0.059(2) 0.067(2) -0.0395(17) -0.004(2) -0.023(2)
F23 0.103(3) 0.085(3) 0.059(2) -0.0399(18) -0.044(2) 0.039(2)
F24 0.061(2) 0.131(3) 0.0494(19) -0.051(2) 0.0150(16) -0.017(2)
F1 0.134(3) 0.107(3) 0.076(2) -0.057(3) -0.044(2) 0.012(3)
F2 0.134(3) 0.107(3) 0.076(2) -0.057(3) -0.044(2) 0.012(3)
F3 0.134(3) 0.107(3) 0.076(2) -0.057(3) -0.044(2) 0.012(3)
F4 0.071(2) 0.126(3) 0.097(3) -0.060(3) 0.0403(19) -0.035(2)
F5 0.071(2) 0.126(3) 0.097(3) -0.060(3) 0.0403(19) -0.035(2)
F6 0.071(2) 0.126(3) 0.097(3) -0.060(3) 0.0403(19) -0.035(2)
F13 0.104(3) 0.069(2) 0.088(2) -0.0488(19) -0.007(2) 0.0052(18)
F14 0.104(3) 0.069(2) 0.088(2) -0.0488(19) -0.007(2) 0.0052(18)
F15 0.104(3) 0.069(2) 0.088(2) -0.0488(19) -0.007(2) 0.0052(18)
F19 0.074(2) 0.0545(17) 0.0545(16) 0.0129(11) 0.0104(15) 0.0119(13)
F20 0.074(2) 0.0545(17) 0.0545(16) 0.0129(11) 0.0104(15) 0.0119(13)
F21 0.074(2) 0.0545(17) 0.0545(16) 0.0129(11) 0.0104(15) 0.0119(13)
F1A 0.134(3) 0.107(3) 0.076(2) -0.057(3) -0.044(2) 0.012(3)
F2A 0.134(3) 0.107(3) 0.076(2) -0.057(3) -0.044(2) 0.012(3)
F3A 0.134(3) 0.107(3) 0.076(2) -0.057(3) -0.044(2) 0.012(3)
F4A 0.071(2) 0.126(3) 0.097(3) -0.060(3) 0.0403(19) -0.035(2)
F5A 0.071(2) 0.126(3) 0.097(3) -0.060(3) 0.0403(19) -0.035(2)
F6A 0.071(2) 0.126(3) 0.097(3) -0.060(3) 0.0403(19) -0.035(2)
F13A 0.104(3) 0.069(2) 0.088(2) -0.0488(19) -0.007(2) 0.0052(18)
F14A 0.104(3) 0.069(2) 0.088(2) -0.0488(19) -0.007(2) 0.0052(18)
F15A 0.104(3) 0.069(2) 0.088(2) -0.0488(19) -0.007(2) 0.0052(18)
F19A 0.074(2) 0.0545(17) 0.0545(16) 0.0129(11) 0.0104(15) 0.0119(13)
F20A 0.074(2) 0.0545(17) 0.0545(16) 0.0129(11) 0.0104(15) 0.0119(13)
F21A 0.074(2) 0.0545(17) 0.0545(16) 0.0129(11) 0.0104(15) 0.0119(13)
C81 0.034(2) 0.026(2) 0.028(2) -0.0080(17) -0.0060(18) -0.0005(18)
C82 0.043(3) 0.043(3) 0.033(2) -0.011(2) -0.010(2) 0.004(2)
C83 0.046(3) 0.056(3) 0.044(3) -0.024(2) -0.019(2) 0.006(2)
C84 0.038(3) 0.052(3) 0.067(4) -0.027(3) -0.014(3) 0.001(2)
C85 0.036(3) 0.038(3) 0.050(3) -0.017(2) 0.001(2) -0.003(2)
C86 0.038(2) 0.033(2) 0.031(2) -0.0123(19) -0.0061(19) 0.0002(19)
C88 0.038(3) 0.079(5) 0.074(4) -0.019(3) -0.001(3) 0.000(3)
C89 0.034(2) 0.027(2) 0.021(2) -0.0098(16) 0.0002(17) -0.0020(18)
C90 0.041(2) 0.025(2) 0.025(2) -0.0083(17) -0.0080(18) -0.0041(18)
C91 0.050(3) 0.023(2) 0.025(2) -0.0091(17) -0.0016(19) -0.0086(19)
C92 0.052(3) 0.026(2) 0.020(2) -0.0032(17) -0.0048(19) -0.001(2)
C93 0.036(2) 0.031(2) 0.019(2) -0.0086(17) -0.0003(17) -0.0005(18)
C94 0.036(2) 0.024(2) 0.023(2) -0.0065(16) 0.0013(17) -0.0017(17)
C95 0.080(4) 0.032(3) 0.038(3) -0.009(2) -0.007(3) -0.018(3)
C96 0.044(3) 0.034(3) 0.032(2) -0.007(2) -0.007(2) 0.005(2)
C97 0.035(2) 0.028(2) 0.022(2) -0.0051(17) -0.0056(17) 0.0044(18)
C98 0.039(2) 0.034(2) 0.030(2) -0.0087(19) -0.0016(19) 0.002(2)
C99 0.049(3) 0.042(3) 0.033(2) -0.016(2) -0.005(2) 0.008(2)
C100 0.041(3) 0.052(3) 0.027(2) -0.010(2) 0.002(2) 0.014(2)
C101 0.033(2) 0.042(3) 0.027(2) -0.0049(19) -0.0042(19) 0.006(2)
C102 0.036(2) 0.032(2) 0.024(2) -0.0068(17) -0.0058(18) 0.0014(19)
C103 0.063(4) 0.067(4) 0.058(4) -0.027(3) -0.001(3) 0.013(3)
C104 0.037(3) 0.065(4) 0.041(3) -0.005(3) -0.001(2) 0.002(3)
C105 0.028(2) 0.029(2) 0.025(2) -0.0035(17) -0.0011(17) -0.0005(17)
C106 0.033(2) 0.028(2) 0.026(2) -0.0037(17) -0.0011(18) 0.0006(18)
C107 0.033(2) 0.027(2) 0.035(2) -0.0014(18) 0.0015(19) 0.0005(18)
C108 0.035(2) 0.020(2) 0.044(3) -0.0095(19) 0.000(2) -0.0012(18)
C109 0.030(2) 0.034(2) 0.032(2) -0.0132(19) 0.0001(18) 0.0000(18)
C110 0.029(2) 0.028(2) 0.027(2) -0.0060(17) -0.0007(17) -0.0012(17)
C111 0.050(3) 0.031(3) 0.043(3) 0.001(2) 0.008(2) 0.003(2)
C112 0.049(3) 0.037(3) 0.043(3) -0.020(2) -0.005(2) -0.001(2)
C87 0.033(4) 0.166(8) 0.061(4) -0.045(5) -0.016(3) -0.004(4)
C87A 0.033(4) 0.166(8) 0.061(4) -0.045(5) -0.016(3) -0.004(4)
B1 0.036(3) 0.025(2) 0.019(2) -0.0072(18) -0.0007(19) 0.003(2)
O1 0.0383(19) 0.059(2) 0.049(2) -0.0152(17) -0.0032(16) -0.0097(16)
C113 0.064(4) 0.136(7) 0.072(5) -0.040(4) 0.000(4) -0.045(4)
C114 0.072(4) 0.062(4) 0.062(4) -0.021(3) -0.023(3) -0.009(3)
C115 0.050(4) 0.107(6) 0.066(4) -0.028(4) 0.008(3) -0.011(4)
C116 0.077(4) 0.059(4) 0.057(4) -0.022(3) -0.003(3) 0.006(3)

loop_
_atom_type_symbol
_atom_type_description
_atom_type_scat_dispersion_real
_atom_type_scat_dispersion_imag
_atom_type_scat_source
C C 0.0033 0.0016 'International Tables Vol C Tables 4.2.6.8 and 6.1.1.4'
H H 0.0000 0.0000 'International Tables Vol C Tables 4.2.6.8 and 6.1.1.4'
B B 0.0013 0.0007 'International Tables Vol C Tables 4.2.6.8 and 6.1.1.4'
Br Br -0.2901 2.4595 'International Tables Vol C Tables 4.2.6.8 and 6.1.1.4'
F F 0.0171 0.0103 'International Tables Vol C Tables 4.2.6.8 and 6.1.1.4'
N N 0.0061 0.0033 'International Tables Vol C Tables 4.2.6.8 and 6.1.1.4'
Ni Ni 0.3393 1.1124 'International Tables Vol C Tables 4.2.6.8 and 6.1.1.4'
O O 0.0106 0.0060 'International Tables Vol C Tables 4.2.6.8 and 6.1.1.4'
P P 0.1023 0.0942 'International Tables Vol C Tables 4.2.6.8 and 6.1.1.4'

loop_
_geom_angle_atom_site_label_1
_geom_angle_atom_site_label_2
_geom_angle_atom_site_label_3
_geom_angle
Ni2 Br1 Ni1 167.64(3)
P1 Ni1 Br1 113.68(4)
C1 Ni1 Br1 122.16(11)
C1 Ni1 P1 124.15(11)
P2 Ni2 Br1 111.39(4)
C41 Ni2 Br1 123.75(10)
C41 Ni2 P2 124.72(11)
C23 P1 Ni1 113.43(14)
C23 P1 C29 103.37(19)
C23 P1 C35 105.11(19)
C29 P1 Ni1 122.12(13)
C29 P1 C35 101.83(18)
C35 P1 Ni1 109.25(14)
C63 P2 Ni2 107.47(12)
C69 P2 Ni2 122.39(13)
C69 P2 C63 103.36(18)
C75 P2 Ni2 115.82(13)
C75 P2 C63 103.54(19)
C75 P2 C69 102.16(18)
C1 N1 C2 125.2(4)
C1 N1 C5 117.7(3)
C5 N1 C2 117.1(3)
C1 N2 C4 124.9(4)
C1 N2 C14 118.5(3)
C14 N2 C4 116.6(3)
C41 N3 C42 125.9(4)
C41 N3 C45 117.5(3)
C45 N3 C42 116.6(3)
C41 N4 C44 125.4(3)
C41 N4 C54 117.9(3)
C54 N4 C44 116.6(3)
N1 C1 Ni1 120.7(3)
N2 C1 Ni1 122.0(3)
N2 C1 N1 116.4(4)
N1 C2 C3 109.0(4)
C4 C3 C2 109.5(4)
N2 C4 C3 109.4(4)
C6 C5 N1 118.1(4)
C10 C5 N1 119.4(4)
C10 C5 C6 122.5(4)
C5 C6 C11 121.3(4)
C7 C6 C5 117.4(4)
C7 C6 C11 121.3(4)
C8 C7 C6 122.6(4)
C7 C8 C9 117.8(4)
C7 C8 C12 121.6(4)
C9 C8 C12 120.6(4)
C10 C9 C8 122.4(4)
C5 C10 C13 122.0(4)
C9 C10 C5 117.3(4)
C9 C10 C13 120.7(4)
C15 C14 N2 120.0(4)
C19 C14 N2 118.9(4)
C19 C14 C15 121.0(4)
C14 C15 C20 121.2(4)
C16 C15 C14 117.8(4)
C16 C15 C20 121.0(4)
C17 C16 C15 123.0(4)
C16 C17 C18 117.7(5)
C16 C17 C21 121.9(5)
C18 C17 C21 120.4(5)
C19 C18 C17 121.6(5)
C14 C19 C22 120.8(4)
C18 C19 C14 118.8(4)
C18 C19 C22 120.4(4)
C24 C23 P1 117.8(3)
C24 C23 C28 118.3(4)
C28 C23 P1 123.9(3)
C23 C24 C25 120.1(4)
C26 C25 C24 121.2(4)
C25 C26 C27 119.3(5)
C28 C27 C26 120.2(5)
C27 C28 C23 120.9(4)
C30 C29 P1 119.7(3)
C34 C29 P1 121.3(3)
C34 C29 C30 118.7(4)
C31 C30 C29 120.4(4)
C32 C31 C30 120.2(5)
C33 C32 C31 119.9(4)
C32 C33 C34 120.5(4)
C29 C34 C33 120.3(4)
C36 C35 P1 123.5(4)
C36 C35 C40 119.5(4)
C40 C35 P1 117.0(3)
C35 C36 C37 120.0(5)
C38 C37 C36 120.1(5)
C37 C38 C39 120.1(5)
C38 C39 C40 119.9(6)
C39 C40 C35 120.3(5)
N3 C41 Ni2 121.1(3)
N3 C41 N4 116.0(3)
N4 C41 Ni2 122.1(3)
N3 C42 C43 109.1(4)
C42 C43 C44 109.4(4)
N4 C44 C43 108.6(4)
C46 C45 N3 119.5(3)
C46 C45 C50 121.0(4)
C50 C45 N3 119.4(4)
C45 C46 C51 121.2(4)
C47 C46 C45 118.3(4)
C47 C46 C51 120.4(4)
C46 C47 C48 121.9(4)
C47 C48 C52 120.5(5)
C49 C48 C47 118.6(4)
C49 C48 C52 120.9(4)
C50 C49 C48 121.8(4)
C45 C50 C53 120.1(4)
C49 C50 C45 118.2(4)
C49 C50 C53 121.7(4)
C55 C54 N4 118.5(3)
C59 C54 N4 119.9(3)
C59 C54 C55 121.6(4)
C54 C55 C60 120.4(4)
C56 C55 C54 118.4(4)
C56 C55 C60 121.2(4)
C55 C56 C57 122.0(4)
C56 C57 C58 117.8(4)
C56 C57 C61 120.8(5)
C58 C57 C61 121.4(5)
C59 C58 C57 122.6(4)
C54 C59 C62 121.2(4)
C58 C59 C54 117.5(4)
C58 C59 C62 121.4(4)
C64 C63 P2 117.7(3)
C68 C63 P2 123.4(3)
C68 C63 C64 118.8(4)
C65 C64 C63 120.6(4)
C66 C65 C64 120.2(5)
C65 C66 C67 119.8(4)
C66 C67 C68 120.3(5)
C67 C68 C63 120.2(4)
C70 C69 P2 118.5(3)
C70 C69 C74 118.4(4)
C74 C69 P2 122.9(3)
C71 C70 C69 120.9(4)
C72 C71 C70 120.1(4)
C73 C72 C71 119.8(4)
C72 C73 C74 120.3(4)
C69 C74 C73 120.5(4)
C76 C75 P2 118.7(3)
C80 C75 P2 122.6(3)
C80 C75 C76 118.6(4)
C77 C76 C75 120.0(4)
C78 C77 C76 120.7(4)
C77 C78 C79 119.7(5)
C78 C79 C80 120.0(4)
C79 C80 C75 120.9(4)
C82 C81 B1 125.5(4)
C86 C81 C82 115.4(4)
C86 C81 B1 119.1(4)
C83 C82 C81 122.0(4)
C82 C83 C87 117.8(5)
C82 C83 C87A 122.6(7)
C84 C83 C82 120.9(5)
C84 C83 C87 121.0(5)
C84 C83 C87A 116.5(6)
C85 C84 C83 118.2(4)
C84 C85 C86 120.7(5)
C84 C85 C88 119.6(4)
C86 C85 C88 119.6(4)
C85 C86 C81 122.7(4)
F4 C88 F5 99.9(5)
F4 C88 C85 114.9(5)
F5 C88 C85 110.0(5)
F6 C88 F4 108.5(5)
F6 C88 F5 106.3(6)
F6 C88 C85 115.8(5)
F4A C88 F5A 102.3(7)
F4A C88 F6A 98.9(7)
F4A C88 C85 122.4(7)
F5A C88 F6A 100.9(7)
F5A C88 C85 117.8(6)
F6A C88 C85 111.1(6)
C90 C89 B1 122.7(4)
C94 C89 C90 115.3(3)
C94 C89 B1 121.5(3)
C91 C90 C89 122.2(4)
C90 C91 C95 118.9(4)
C92 C91 C90 120.6(4)
C92 C91 C95 120.5(4)
C91 C92 C93 118.8(4)
C92 C93 C94 120.2(4)
C92 C93 C96 119.0(4)
C94 C93 C96 120.8(4)
C93 C94 C89 122.9(4)
F7 C95 F8 105.5(4)
F7 C95 F9 103.9(4)
F7 C95 C91 113.9(4)
F8 C95 F9 107.1(4)
F8 C95 C91 113.2(4)
F9 C95 C91 112.6(4)
F10 C96 C93 112.1(4)
F11 C96 F10 106.7(4)
F11 C96 F12 105.9(4)
F11 C96 C93 114.4(3)
F12 C96 F10 105.0(4)
F12 C96 C93 112.1(4)
C98 C97 C102 115.4(4)
C98 C97 B1 120.4(4)
C102 C97 B1 123.6(4)
C99 C98 C97 122.6(4)
C98 C99 C103 118.2(4)
C100 C99 C98 120.8(5)
C100 C99 C103 121.1(4)
C101 C100 C99 118.3(4)
C100 C101 C102 120.5(4)
C100 C101 C104 120.3(4)
C102 C101 C104 119.1(5)
C101 C102 C97 122.3(4)
F13 C103 C99 115.7(5)
F14 C103 F13 103.5(6)
F14 C103 F15 105.6(5)
F14 C103 C99 112.5(5)
F15 C103 F13 104.1(6)
F15 C103 C99 114.3(5)
F13A C103 C99 112.4(6)
F14A C103 F13A 104.7(6)
F14A C103 C99 113.8(6)
F15A C103 F13A 105.1(6)
F15A C103 F14A 104.9(6)
F15A C103 C99 115.0(6)
F16 C104 C101 113.4(5)
F17 C104 F16 106.5(4)
F17 C104 F18 105.4(5)
F17 C104 C101 112.3(4)
F18 C104 F16 104.8(4)
F18 C104 C101 113.8(4)
C106 C105 B1 120.0(4)
C110 C105 C106 115.1(4)
C110 C105 B1 124.9(3)
C107 C106 C105 122.4(4)
C106 C107 C111 119.0(4)
C108 C107 C106 120.8(4)
C108 C107 C111 120.2(4)
C109 C108 C107 118.4(4)
C108 C109 C110 120.2(4)
C108 C109 C112 120.4(4)
C110 C109 C112 119.4(4)
C109 C110 C105 123.1(4)
F19 C111 F20 105.2(4)
F19 C111 F21 107.9(4)
F19 C111 C107 112.5(4)
F20 C111 C107 114.1(4)
F21 C111 F20 101.0(4)
F21 C111 C107 115.1(4)
F19A C111 F20A 104.6(6)
F19A C111 F21A 108.0(6)
F19A C111 C107 114.6(6)
F20A C111 C107 111.4(5)
F21A C111 F20A 105.9(6)
F21A C111 C107 111.8(6)
F22 C112 F23 105.0(4)
F22 C112 C109 113.7(4)
F23 C112 C109 112.2(4)
F24 C112 F22 105.9(4)
F24 C112 F23 105.6(4)
F24 C112 C109 113.6(4)
F1 C87 F2 101.8(6)
F1 C87 C83 113.7(6)
F2 C87 C83 112.7(6)
F3 C87 F1 105.8(6)
F3 C87 F2 106.2(6)
F3 C87 C83 115.4(6)
F1A C87A F2A 100.2(8)
F1A C87A F3A 109.0(9)
F1A C87A C83 113.8(9)
F2A C87A C83 115.9(9)
F3A C87A F2A 102.0(8)
F3A C87A C83 114.4(9)
C89 B1 C81 110.0(3)
C97 B1 C81 113.4(3)
C97 B1 C89 102.0(3)
C105 B1 C81 107.3(3)
C105 B1 C89 113.1(3)
C105 B1 C97 111.2(3)
C113 O1 C115 116.9(5)
O1 C113 C114 114.0(5)
O1 C115 C116 112.0(5)

loop_
_geom_bond_atom_site_label_1
_geom_bond_atom_site_label_2
_geom_bond_distance
Br1 Ni1 2.3803(6)
Br1 Ni2 2.3688(6)
Ni1 P1 2.2172(12)
Ni1 C1 1.937(4)
Ni2 P2 2.2186(11)
Ni2 C41 1.935(4)
P1 C23 1.824(4)
P1 C29 1.827(4)
P1 C35 1.839(4)
P2 C63 1.834(4)
P2 C69 1.832(4)
P2 C75 1.826(4)
N1 C1 1.350(5)
N1 C2 1.472(5)
N1 C5 1.448(5)
N2 C1 1.344(5)
N2 C4 1.472(5)
N2 C14 1.444(5)
N3 C41 1.341(5)
N3 C42 1.471(5)
N3 C45 1.439(5)
N4 C41 1.345(5)
N4 C44 1.473(5)
N4 C54 1.441(5)
C2 C3 1.507(6)
C3 C4 1.502(7)
C5 C6 1.396(6)
C5 C10 1.392(6)
C6 C7 1.389(6)
C6 C11 1.503(6)
C7 C8 1.382(6)
C8 C9 1.395(6)
C8 C12 1.503(6)
C9 C10 1.391(6)
C10 C13 1.508(6)
C14 C15 1.393(6)
C14 C19 1.392(6)
C15 C16 1.390(7)
C15 C20 1.512(7)
C16 C17 1.380(7)
C17 C18 1.390(7)
C17 C21 1.505(7)
C18 C19 1.390(6)
C19 C22 1.509(6)
C23 C24 1.385(6)
C23 C28 1.395(6)
C24 C25 1.390(6)
C25 C26 1.361(7)
C26 C27 1.383(7)
C27 C28 1.378(6)
C29 C30 1.392(6)
C29 C34 1.382(6)
C30 C31 1.387(6)
C31 C32 1.374(7)
C32 C33 1.368(7)
C33 C34 1.393(6)
C35 C36 1.382(6)
C35 C40 1.388(6)
C36 C37 1.387(7)
C37 C38 1.378(8)
C38 C39 1.380(9)
C39 C40 1.381(7)
C42 C43 1.511(7)
C43 C44 1.512(7)
C45 C46 1.394(6)
C45 C50 1.404(5)
C46 C47 1.377(6)
C46 C51 1.515(6)
C47 C48 1.386(6)
C48 C49 1.382(6)
C48 C52 1.508(7)
C49 C50 1.378(6)
C50 C53 1.498(6)
C54 C55 1.398(5)
C54 C59 1.396(5)
C55 C56 1.380(6)
C55 C60 1.503(6)
C56 C57 1.388(6)
C57 C58 1.389(7)
C57 C61 1.511(7)
C58 C59 1.388(6)
C59 C62 1.504(6)
C63 C64 1.390(6)
C63 C68 1.387(6)
C64 C65 1.382(6)
C65 C66 1.372(7)
C66 C67 1.383(7)
C67 C68 1.384(6)
C69 C70 1.387(6)
C69 C74 1.389(6)
C70 C71 1.382(6)
C71 C72 1.381(7)
C72 C73 1.370(7)
C73 C74 1.392(6)
C75 C76 1.392(6)
C75 C80 1.385(5)
C76 C77 1.386(6)
C77 C78 1.370(7)
C78 C79 1.379(6)
C79 C80 1.382(6)
F7 C95 1.328(5)
F8 C95 1.329(6)
F9 C95 1.336(7)
F10 C96 1.341(5)
F11 C96 1.315(5)
F12 C96 1.334(5)
F16 C104 1.337(6)
F17 C104 1.330(5)
F18 C104 1.335(6)
F22 C112 1.335(5)
F23 C112 1.336(5)
F24 C112 1.310(5)
F1 C87 1.347(6)
F2 C87 1.357(6)
F3 C87 1.327(7)
F4 C88 1.332(6)
F5 C88 1.364(6)
F6 C88 1.321(6)
F13 C103 1.363(6)
F14 C103 1.345(6)
F15 C103 1.351(6)
F19 C111 1.332(5)
F20 C111 1.366(5)
F21 C111 1.348(5)
F1A C87A 1.343(7)
F2A C87A 1.360(7)
F3A C87A 1.351(7)
F4A C88 1.337(7)
F5A C88 1.348(7)
F6A C88 1.374(7)
F13A C103 1.355(6)
F14A C103 1.352(6)
F15A C103 1.346(6)
F19A C111 1.339(6)
F20A C111 1.351(6)
F21A C111 1.339(6)
C81 C82 1.398(6)
C81 C86 1.394(6)
C81 B1 1.643(6)
C82 C83 1.394(6)
C83 C84 1.380(7)
C83 C87 1.471(8)
C83 C87A 1.473(8)
C84 C85 1.376(7)
C85 C86 1.388(6)
C85 C88 1.453(7)
C89 C90 1.399(5)
C89 C94 1.399(6)
C89 B1 1.642(6)
C90 C91 1.393(5)
C91 C92 1.374(6)
C91 C95 1.486(6)
C92 C93 1.382(6)
C93 C94 1.382(5)
C93 C96 1.489(6)
C97 C98 1.393(6)
C97 C102 1.400(6)
C97 B1 1.637(6)
C98 C99 1.388(6)
C99 C100 1.382(7)
C99 C103 1.467(8)
C100 C101 1.379(7)
C101 C102 1.396(6)
C101 C104 1.482(7)
C105 C106 1.402(5)
C105 C110 1.396(6)
C105 B1 1.628(6)
C106 C107 1.387(6)
C107 C108 1.384(6)
C107 C111 1.479(6)
C108 C109 1.382(6)
C109 C110 1.387(6)
C109 C112 1.483(6)
O1 C113 1.385(7)
O1 C115 1.407(7)
C113 C114 1.445(8)
C115 C116 1.460(8)
